data_4348418
loop_
_publ_author_name
'Jeyalakshmi, Kumaramangalam'
'Arun, Yuvaraj'
'Bhuvanesh, Nattamai S. P.'
'Perumal, Paramasivan Thirumalai'
'Sreekanth, Anandaram'
'Karvembu, Ramasamy'

_publ_section_title
;
 DNA/protein binding, DNA cleavage, cytotoxicity, superoxide radical
 scavenging and molecular docking studies of copper(ii) complexes
 containing N-benzyl-N&#x2032;-aryl-N&#x2032;&#x2032;-benzoylguanidine
 ligands
;
_journal_issue 8
_journal_name_full 'Inorganic Chemistry Frontiers'
_journal_page_first 780
_journal_paper_doi 10.1039/C4QI00234B
_journal_volume 2
_journal_year 2015
_chemical_formula_sum 'C42 H36 Cu N6 O2'
_chemical_formula_weight 720.31
_space_group_IT_number 2
_space_group_name_Hall '-P 1'
_space_group_name_H-M_alt 'P -1'
_symmetry_cell_setting triclinic
_symmetry_space_group_name_H-M 'P -1'
_atom_sites_solution_hydrogens geom
_atom_sites_solution_primary direct
_atom_sites_solution_secondary difmap
_audit_creation_method SHELXL-97
_audit_update_record
;
2014-09-11 deposited with the CCDC.
2015-06-24 downloaded from the CCDC.
;
_cell_angle_alpha 65.535(2)
_cell_angle_beta 86.346(2)
_cell_angle_gamma 85.211(2)
_cell_formula_units_Z 1
_cell_length_a 8.4363(13)
_cell_length_b 10.3390(16)
_cell_length_c 10.9129(17)
_cell_measurement_reflns_used 9924
_cell_measurement_temperature 150(2)
_cell_measurement_theta_max 27.54
_cell_measurement_theta_min 2.29
_cell_volume 862.9(2)
_computing_cell_refinement
; 
  APEX-II(BRUKER-NONIUS, 2003) 
;
_computing_data_collection 'APEX-II (BRUKER-NONIUS, 2003)'
_computing_data_reduction APEX-II
_computing_molecular_graphics Olex2
_computing_publication_material 'Bruker SHELXTL'
_computing_structure_refinement 'SHELXL-97 (Sheldrick, 2008)'
_computing_structure_solution 'SHELXS-97 (Sheldrick, 2008)'
_diffrn_ambient_temperature 150(2)
_diffrn_measured_fraction_theta_full 0.991
_diffrn_measured_fraction_theta_max 0.991
_diffrn_measurement_device_type 'APEX II'
_diffrn_measurement_method 'omega scans'
_diffrn_radiation_monochromator graphite
_diffrn_radiation_source 'fine-focus sealed tube'
_diffrn_radiation_type MoK\a
_diffrn_radiation_wavelength 0.71073
_diffrn_reflns_av_R_equivalents 0.0485
_diffrn_reflns_av_sigmaI/netI 0.0352
_diffrn_reflns_limit_h_max 10
_diffrn_reflns_limit_h_min -10
_diffrn_reflns_limit_k_max 13
_diffrn_reflns_limit_k_min -13
_diffrn_reflns_limit_l_max 14
_diffrn_reflns_limit_l_min -14
_diffrn_reflns_number 14794
_diffrn_reflns_theta_full 27.50
_diffrn_reflns_theta_max 27.50
_diffrn_reflns_theta_min 2.05
_diffrn_standards_decay_% 0
_diffrn_standards_interval_count 0
_diffrn_standards_number 0
_exptl_absorpt_coefficient_mu 0.680
_exptl_absorpt_correction_T_max 0.9733
_exptl_absorpt_correction_T_min 0.8874
_exptl_absorpt_correction_type multi-scan
_exptl_absorpt_process_details 'SADABS; (Sheldrick, 2006)'
_exptl_crystal_colour colorless
_exptl_crystal_density_diffrn 1.386
_exptl_crystal_density_method 'not measured'
_exptl_crystal_description block
_exptl_crystal_F_000 375
_exptl_crystal_size_max 0.18
_exptl_crystal_size_mid 0.14
_exptl_crystal_size_min 0.04
_refine_diff_density_max 0.441
_refine_diff_density_min -0.427
_refine_diff_density_rms 0.064
_refine_ls_extinction_method none
_refine_ls_goodness_of_fit_ref 1.079
_refine_ls_hydrogen_treatment constr
_refine_ls_matrix_type full
_refine_ls_number_parameters 232
_refine_ls_number_reflns 3925
_refine_ls_number_restraints 0
_refine_ls_restrained_S_all 1.079
_refine_ls_R_factor_all 0.0326
_refine_ls_R_factor_gt 0.0317
_refine_ls_shift/su_max 0.000
_refine_ls_shift/su_mean 0.000
_refine_ls_structure_factor_coef Fsqd
_refine_ls_weighting_details 'calc w=1/[\s^2^(Fo^2^)+(0.0255P)^2^+0.7181P] where P=(Fo^2^+2Fc^2^)/3'
_refine_ls_weighting_scheme calc
_refine_ls_wR_factor_gt 0.0846
_refine_ls_wR_factor_ref 0.0853
_reflns_number_gt 3815
_reflns_number_total 3925
_reflns_threshold_expression >2sigma(I)
_cod_data_source_file c4qi00234b2.cif
_cod_data_source_block rkb
_cod_depositor_comments
;
The following automatic conversions were performed:

data item '_symmetry_cell_setting' value 'Triclinic' was changed to
'triclinic' in accordance with the
/home/saulius/struct/COD-crude-data/automatic-downloads/DataCite-retrospective/RSC/depositions/lib/dictionaries/cif_core.dic
dictionary named 'cif_core.dic' version 2.4.2 last updated on
2011-04-26.

Automatic conversion script
Id: cif_fix_values 6909 2019-04-08 15:41:33Z antanas 
;
_cod_original_sg_symbol_H-M P-1
_cod_database_code 4348418

loop_
_symmetry_equiv_pos_as_xyz
'x, y, z'
'-x, -y, -z'

loop_
_atom_site_label
_atom_site_type_symbol
_atom_site_fract_x
_atom_site_fract_y
_atom_site_fract_z
_atom_site_U_iso_or_equiv
_atom_site_adp_type
_atom_site_occupancy
_atom_site_symmetry_multiplicity
_atom_site_calc_flag
_atom_site_refinement_flags
Cu1 Cu 0.5000 0.5000 0.0000 0.01335(9) Uani 1 2 d S
O1 O 0.48669(15) 0.37800(13) 0.18701(11) 0.0236(3) Uani 1 1 d .
N1 N 0.31730(15) 0.41069(13) -0.03078(12) 0.0141(2) Uani 1 1 d .
N2 N 0.28480(16) 0.23301(14) 0.19528(13) 0.0162(3) Uani 1 1 d .
N3 N 0.13202(16) 0.23733(14) 0.02960(13) 0.0172(3) Uani 1 1 d .
H3 H 0.0991 0.2781 -0.0536 0.021 Uiso 1 1 calc R
C1 C 0.25055(17) 0.29754(15) 0.06253(15) 0.0138(3) Uani 1 1 d .
C2 C 0.39096(18) 0.27998(15) 0.24748(15) 0.0145(3) Uani 1 1 d .
C3 C 0.24879(18) 0.46873(16) -0.16138(15) 0.0145(3) Uani 1 1 d .
C4 C 0.1353(2) 0.58294(17) -0.19401(16) 0.0200(3) Uani 1 1 d .
H4 H 0.1037 0.6211 -0.1300 0.024 Uiso 1 1 calc R
C5 C 0.0682(2) 0.64107(18) -0.32021(18) 0.0245(4) Uani 1 1 d .
H5 H -0.0086 0.7192 -0.3422 0.029 Uiso 1 1 calc R
C6 C 0.1130(2) 0.58555(19) -0.41393(16) 0.0239(4) Uani 1 1 d .
H6 H 0.0671 0.6256 -0.5001 0.029 Uiso 1 1 calc R
C7 C 0.2253(2) 0.47094(19) -0.38141(16) 0.0223(3) Uani 1 1 d .
H7 H 0.2555 0.4322 -0.4453 0.027 Uiso 1 1 calc R
C8 C 0.29360(19) 0.41286(17) -0.25556(16) 0.0179(3) Uani 1 1 d .
H8 H 0.3708 0.3350 -0.2339 0.021 Uiso 1 1 calc R
C9 C 0.05614(18) 0.11076(16) 0.12178(15) 0.0165(3) Uani 1 1 d .
H9A H -0.0559 0.1184 0.0963 0.020 Uiso 1 1 calc R
H9B H 0.0552 0.1081 0.2136 0.020 Uiso 1 1 calc R
C10 C 0.13423(18) -0.02865(16) 0.12585(15) 0.0151(3) Uani 1 1 d .
C11 C 0.27184(18) -0.03542(17) 0.05095(16) 0.0190(3) Uani 1 1 d .
H11 H 0.3209 0.0497 -0.0050 0.023 Uiso 1 1 calc R
C12 C 0.3384(2) -0.16585(19) 0.05709(18) 0.0235(3) Uani 1 1 d .
H12 H 0.4325 -0.1691 0.0055 0.028 Uiso 1 1 calc R
C13 C 0.2679(2) -0.29102(18) 0.13831(18) 0.0239(3) Uani 1 1 d .
H13 H 0.3139 -0.3800 0.1431 0.029 Uiso 1 1 calc R
C14 C 0.1295(2) -0.28531(17) 0.21252(17) 0.0220(3) Uani 1 1 d .
H14 H 0.0802 -0.3706 0.2677 0.026 Uiso 1 1 calc R
C15 C 0.06311(19) -0.15525(17) 0.20618(16) 0.0185(3) Uani 1 1 d .
H15 H -0.0317 -0.1523 0.2570 0.022 Uiso 1 1 calc R
C16 C 0.40057(18) 0.21008(16) 0.39762(15) 0.0152(3) Uani 1 1 d .
C17 C 0.30426(19) 0.09966(17) 0.47591(16) 0.0190(3) Uani 1 1 d .
H17 H 0.2297 0.0683 0.4341 0.023 Uiso 1 1 calc R
C18 C 0.3176(2) 0.03584(18) 0.61480(17) 0.0242(4) Uani 1 1 d .
H18 H 0.2519 -0.0391 0.6679 0.029 Uiso 1 1 calc R
C19 C 0.4266(2) 0.08095(19) 0.67643(16) 0.0253(4) Uani 1 1 d .
H19 H 0.4352 0.0369 0.7715 0.030 Uiso 1 1 calc R
C20 C 0.5228(2) 0.19003(19) 0.59952(17) 0.0254(4) Uani 1 1 d .
H20 H 0.5976 0.2207 0.6417 0.030 Uiso 1 1 calc R
C21 C 0.5096(2) 0.25454(18) 0.46052(16) 0.0207(3) Uani 1 1 d .
H21 H 0.5754 0.3296 0.4079 0.025 Uiso 1 1 calc R

loop_
_atom_site_aniso_label
_atom_site_aniso_U_11
_atom_site_aniso_U_22
_atom_site_aniso_U_33
_atom_site_aniso_U_23
_atom_site_aniso_U_13
_atom_site_aniso_U_12
Cu1 0.01556(14) 0.01390(14) 0.01028(13) -0.00396(10) -0.00075(9) -0.00451(9)
O1 0.0284(6) 0.0268(6) 0.0122(5) -0.0015(5) -0.0031(4) -0.0160(5)
N1 0.0160(6) 0.0140(6) 0.0118(6) -0.0042(5) -0.0019(5) -0.0032(5)
N2 0.0188(6) 0.0153(6) 0.0125(6) -0.0032(5) -0.0016(5) -0.0039(5)
N3 0.0211(7) 0.0156(6) 0.0139(6) -0.0036(5) -0.0038(5) -0.0056(5)
C1 0.0145(7) 0.0132(7) 0.0149(7) -0.0069(6) -0.0008(5) -0.0002(5)
C2 0.0154(7) 0.0132(7) 0.0137(7) -0.0044(5) -0.0002(5) -0.0010(5)
C3 0.0150(7) 0.0149(7) 0.0125(7) -0.0036(5) -0.0011(5) -0.0049(5)
C4 0.0216(8) 0.0188(7) 0.0187(8) -0.0072(6) -0.0016(6) 0.0006(6)
C5 0.0226(8) 0.0206(8) 0.0240(8) -0.0024(7) -0.0070(6) 0.0016(6)
C6 0.0241(8) 0.0270(8) 0.0149(7) -0.0008(6) -0.0066(6) -0.0084(7)
C7 0.0250(8) 0.0288(9) 0.0159(8) -0.0106(7) 0.0003(6) -0.0088(7)
C8 0.0182(7) 0.0186(7) 0.0177(7) -0.0080(6) -0.0013(6) -0.0022(6)
C9 0.0162(7) 0.0178(7) 0.0161(7) -0.0068(6) 0.0007(5) -0.0057(6)
C10 0.0154(7) 0.0178(7) 0.0130(7) -0.0061(6) -0.0033(5) -0.0041(5)
C11 0.0165(7) 0.0209(8) 0.0178(7) -0.0055(6) 0.0005(6) -0.0064(6)
C12 0.0174(8) 0.0286(9) 0.0242(8) -0.0110(7) 0.0018(6) -0.0009(6)
C13 0.0262(9) 0.0204(8) 0.0254(9) -0.0099(7) -0.0033(7) 0.0020(6)
C14 0.0263(8) 0.0173(7) 0.0197(8) -0.0039(6) -0.0009(6) -0.0063(6)
C15 0.0184(7) 0.0201(7) 0.0162(7) -0.0060(6) 0.0016(6) -0.0058(6)
C16 0.0163(7) 0.0158(7) 0.0127(7) -0.0050(6) -0.0002(5) -0.0001(5)
C17 0.0169(7) 0.0197(7) 0.0169(7) -0.0041(6) 0.0001(6) -0.0016(6)
C18 0.0252(8) 0.0234(8) 0.0164(8) -0.0014(6) 0.0051(6) -0.0017(6)
C19 0.0339(9) 0.0274(9) 0.0109(7) -0.0055(6) -0.0003(6) 0.0053(7)
C20 0.0324(9) 0.0293(9) 0.0169(8) -0.0113(7) -0.0062(7) -0.0010(7)
C21 0.0256(8) 0.0207(8) 0.0160(8) -0.0069(6) -0.0013(6) -0.0051(6)

loop_
_atom_type_symbol
_atom_type_description
_atom_type_scat_dispersion_real
_atom_type_scat_dispersion_imag
_atom_type_scat_source
C C 0.0033 0.0016 'International Tables Vol C Tables 4.2.6.8 and 6.1.1.4'
H H 0.0000 0.0000 'International Tables Vol C Tables 4.2.6.8 and 6.1.1.4'
N N 0.0061 0.0033 'International Tables Vol C Tables 4.2.6.8 and 6.1.1.4'
O O 0.0106 0.0060 'International Tables Vol C Tables 4.2.6.8 and 6.1.1.4'
Cu Cu 0.3201 1.2651 'International Tables Vol C Tables 4.2.6.8 and 6.1.1.4'

loop_
_geom_angle_atom_site_label_1
_geom_angle_atom_site_label_2
_geom_angle_atom_site_label_3
_geom_angle
_geom_angle_site_symmetry_1
_geom_angle_site_symmetry_3
O1 Cu1 O1 180.0 . 2_665
O1 Cu1 N1 90.31(5) . 2_665
O1 Cu1 N1 89.69(5) 2_665 2_665
O1 Cu1 N1 89.69(5) . .
O1 Cu1 N1 90.31(5) 2_665 .
N1 Cu1 N1 180.0 2_665 .
C2 O1 Cu1 128.05(10) . .
C1 N1 C3 116.12(12) . .
C1 N1 Cu1 124.39(10) . .
C3 N1 Cu1 119.49(9) . .
C2 N2 C1 122.07(13) . .
C1 N3 C9 124.66(13) . .
C1 N3 H3 117.7 . .
C9 N3 H3 117.7 . .
N1 C1 N2 126.61(14) . .
N1 C1 N3 120.23(13) . .
N2 C1 N3 113.13(13) . .
O1 C2 N2 128.55(14) . .
O1 C2 C16 115.55(13) . .
N2 C2 C16 115.90(13) . .
C8 C3 C4 119.56(14) . .
C8 C3 N1 121.18(14) . .
C4 C3 N1 119.26(14) . .
C5 C4 C3 120.10(15) . .
C5 C4 H4 120.0 . .
C3 C4 H4 120.0 . .
C6 C5 C4 120.32(16) . .
C6 C5 H5 119.8 . .
C4 C5 H5 119.8 . .
C5 C6 C7 119.76(15) . .
C5 C6 H6 120.1 . .
C7 C6 H6 120.1 . .
C6 C7 C8 120.19(15) . .
C6 C7 H7 119.9 . .
C8 C7 H7 119.9 . .
C7 C8 C3 120.07(15) . .
C7 C8 H8 120.0 . .
C3 C8 H8 120.0 . .
N3 C9 C10 115.00(13) . .
N3 C9 H9A 108.5 . .
C10 C9 H9A 108.5 . .
N3 C9 H9B 108.5 . .
C10 C9 H9B 108.5 . .
H9A C9 H9B 107.5 . .
C11 C10 C15 118.60(15) . .
C11 C10 C9 122.73(14) . .
C15 C10 C9 118.66(14) . .
C10 C11 C12 120.66(15) . .
C10 C11 H11 119.7 . .
C12 C11 H11 119.7 . .
C13 C12 C11 120.27(15) . .
C13 C12 H12 119.9 . .
C11 C12 H12 119.9 . .
C12 C13 C14 119.53(16) . .
C12 C13 H13 120.2 . .
C14 C13 H13 120.2 . .
C15 C14 C13 120.14(15) . .
C15 C14 H14 119.9 . .
C13 C14 H14 119.9 . .
C14 C15 C10 120.78(15) . .
C14 C15 H15 119.6 . .
C10 C15 H15 119.6 . .
C21 C16 C17 119.27(14) . .
C21 C16 C2 119.31(14) . .
C17 C16 C2 121.41(14) . .
C18 C17 C16 119.95(15) . .
C18 C17 H17 120.0 . .
C16 C17 H17 120.0 . .
C19 C18 C17 120.30(16) . .
C19 C18 H18 119.8 . .
C17 C18 H18 119.8 . .
C20 C19 C18 120.09(15) . .
C20 C19 H19 120.0 . .
C18 C19 H19 120.0 . .
C19 C20 C21 119.85(16) . .
C19 C20 H20 120.1 . .
C21 C20 H20 120.1 . .
C20 C21 C16 120.53(16) . .
C20 C21 H21 119.7 . .
C16 C21 H21 119.7 . .

loop_
_geom_bond_atom_site_label_1
_geom_bond_atom_site_label_2
_geom_bond_distance
_geom_bond_site_symmetry_2
Cu1 O1 1.9055(11) .
Cu1 O1 1.9055(11) 2_665
Cu1 N1 1.9752(13) 2_665
Cu1 N1 1.9752(13) .
O1 C2 1.2765(18) .
N1 C1 1.3315(19) .
N1 C3 1.4367(19) .
N2 C2 1.315(2) .
N2 C1 1.3595(19) .
N3 C1 1.3607(19) .
N3 C9 1.4497(19) .
N3 H3 0.8800 .
C2 C16 1.497(2) .
C3 C8 1.392(2) .
C3 C4 1.394(2) .
C4 C5 1.391(2) .
C4 H4 0.9500 .
C5 C6 1.385(3) .
C5 H5 0.9500 .
C6 C7 1.391(3) .
C6 H6 0.9500 .
C7 C8 1.392(2) .
C7 H7 0.9500 .
C8 H8 0.9500 .
C9 C10 1.518(2) .
C9 H9A 0.9900 .
C9 H9B 0.9900 .
C10 C11 1.391(2) .
C10 C15 1.398(2) .
C11 C12 1.394(2) .
C11 H11 0.9500 .
C12 C13 1.388(2) .
C12 H12 0.9500 .
C13 C14 1.389(2) .
C13 H13 0.9500 .
C14 C15 1.389(2) .
C14 H14 0.9500 .
C15 H15 0.9500 .
C16 C21 1.393(2) .
C16 C17 1.397(2) .
C17 C18 1.388(2) .
C17 H17 0.9500 .
C18 C19 1.388(3) .
C18 H18 0.9500 .
C19 C20 1.384(3) .
C19 H19 0.9500 .
C20 C21 1.389(2) .
C20 H20 0.9500 .
C21 H21 0.9500 .

loop_
_geom_torsion_atom_site_label_1
_geom_torsion_atom_site_label_2
_geom_torsion_atom_site_label_3
_geom_torsion_atom_site_label_4
_geom_torsion
_geom_torsion_site_symmetry_1
O1 Cu1 O1 C2 -147(24) 2_665
N1 Cu1 O1 C2 -177.98(14) 2_665
N1 Cu1 O1 C2 2.02(14) .
O1 Cu1 N1 C1 -6.93(12) .
O1 Cu1 N1 C1 173.07(12) 2_665
N1 Cu1 N1 C1 131(14) 2_665
O1 Cu1 N1 C3 173.13(11) .
O1 Cu1 N1 C3 -6.87(11) 2_665
N1 Cu1 N1 C3 -49(14) 2_665
C3 N1 C1 N2 -173.45(14) .
Cu1 N1 C1 N2 6.6(2) .
C3 N1 C1 N3 4.5(2) .
Cu1 N1 C1 N3 -175.46(10) .
C2 N2 C1 N1 1.2(2) .
C2 N2 C1 N3 -176.89(14) .
C9 N3 C1 N1 177.26(13) .
C9 N3 C1 N2 -4.5(2) .
Cu1 O1 C2 N2 4.6(2) .
Cu1 O1 C2 C16 -175.08(10) .
C1 N2 C2 O1 -7.4(3) .
C1 N2 C2 C16 172.28(13) .
C1 N1 C3 C8 -84.16(18) .
Cu1 N1 C3 C8 95.79(15) .
C1 N1 C3 C4 95.77(17) .
Cu1 N1 C3 C4 -84.29(16) .
C8 C3 C4 C5 -0.4(2) .
N1 C3 C4 C5 179.65(14) .
C3 C4 C5 C6 0.4(3) .
C4 C5 C6 C7 0.1(3) .
C5 C6 C7 C8 -0.5(3) .
C6 C7 C8 C3 0.5(2) .
C4 C3 C8 C7 0.0(2) .
N1 C3 C8 C7 179.95(14) .
C1 N3 C9 C10 -89.89(18) .
N3 C9 C10 C11 2.4(2) .
N3 C9 C10 C15 -176.28(13) .
C15 C10 C11 C12 -0.7(2) .
C9 C10 C11 C12 -179.44(15) .
C10 C11 C12 C13 0.0(3) .
C11 C12 C13 C14 0.6(3) .
C12 C13 C14 C15 -0.5(3) .
C13 C14 C15 C10 -0.2(3) .
C11 C10 C15 C14 0.8(2) .
C9 C10 C15 C14 179.58(14) .
O1 C2 C16 C21 0.0(2) .
N2 C2 C16 C21 -179.66(14) .
O1 C2 C16 C17 -178.95(14) .
N2 C2 C16 C17 1.3(2) .
C21 C16 C17 C18 0.2(2) .
C2 C16 C17 C18 179.15(14) .
C16 C17 C18 C19 -0.2(3) .
C17 C18 C19 C20 0.0(3) .
C18 C19 C20 C21 0.2(3) .
C19 C20 C21 C16 -0.2(3) .
C17 C16 C21 C20 0.0(2) .
C2 C16 C21 C20 -178.99(15) .
